data_1567834
loop_
_publ_author_name
'He, Xin'
'Ma, Pengchen'
'Tang, Yuhai'
'Li, Jing'
'Shen, Shenyu'
'Lear, Martin J.'
'Houk, K. N.'
'Xu, Silong'

_publ_section_title
;
 Phosphine-catalyzed activation of cyclopropenones: a versatile
 C<sub>3</sub> synthon for (3+2) annulations with unsaturated
 electrophiles.
;
_journal_issue 43
_journal_name_full 'Chemical science'
_journal_page_first 12769
_journal_page_last 12775
_journal_paper_doi 10.1039/d2sc04092a
_journal_volume 13
_journal_year 2022
_chemical_formula_moiety '4(C24 H19 N O2)'
_chemical_formula_sum 'C96 H76 N4 O8'
_chemical_formula_weight 1413.60
_chemical_name_systematic hx-523
_space_group_crystal_system monoclinic
_space_group_IT_number 14
_space_group_name_Hall '-P 2ybc'
_space_group_name_H-M_alt 'P 1 21/c 1'
_atom_sites_solution_hydrogens geom
_atom_sites_solution_primary dual
_audit_creation_date 2021-10-11
_audit_creation_method
;
Olex2 1.2
(compiled 2018.05.29 svn.r3508 for OlexSys, GUI svn.r5506)
;
_audit_update_record
;
2021-10-29 deposited with the CCDC.	2022-10-14 downloaded from the CCDC.
;
_cell_angle_alpha 90
_cell_angle_beta 106.730(2)
_cell_angle_gamma 90
_cell_formula_units_Z 1
_cell_length_a 9.4143(14)
_cell_length_b 14.690(2)
_cell_length_c 13.927(2)
_cell_measurement_reflns_used 5127
_cell_measurement_temperature 296.15
_cell_measurement_theta_max 26.495
_cell_measurement_theta_min 2.259
_cell_volume 1844.5(5)
_computing_cell_refinement 'SAINT v8.27A (Bruker, 2012)'
_computing_data_reduction 'SAINT v8.27A (Bruker, 2012)'
_computing_molecular_graphics 'Olex2 (Dolomanov et al., 2009)'
_computing_publication_material 'Olex2 (Dolomanov et al., 2009)'
_computing_structure_refinement 'ShelXL (Sheldrick, 2015)'
_computing_structure_solution 'ShelXT (Sheldrick, 2015)'
_diffrn_ambient_temperature 296.15
_diffrn_measured_fraction_theta_full 1.000
_diffrn_measured_fraction_theta_max 0.997
_diffrn_measurement_device_type 'CCD area detector'
_diffrn_measurement_method 'phi and omega scans'
_diffrn_radiation_type MoK\a
_diffrn_radiation_wavelength 0.71073
_diffrn_reflns_av_R_equivalents 0.0359
_diffrn_reflns_av_unetI/netI 0.0281
_diffrn_reflns_Laue_measured_fraction_full 1.000
_diffrn_reflns_Laue_measured_fraction_max 0.997
_diffrn_reflns_limit_h_max 11
_diffrn_reflns_limit_h_min -11
_diffrn_reflns_limit_k_max 18
_diffrn_reflns_limit_k_min -18
_diffrn_reflns_limit_l_max 17
_diffrn_reflns_limit_l_min -17
_diffrn_reflns_number 18618
_diffrn_reflns_point_group_measured_fraction_full 1.000
_diffrn_reflns_point_group_measured_fraction_max 0.997
_diffrn_reflns_theta_full 25.242
_diffrn_reflns_theta_max 26.537
_diffrn_reflns_theta_min 2.062
_exptl_absorpt_coefficient_mu 0.081
_exptl_absorpt_correction_T_max 0.7454
_exptl_absorpt_correction_T_min 0.6679
_exptl_absorpt_correction_type multi-scan
_exptl_absorpt_process_details
;
SADABS-2012/1 (Bruker,2012) was used for absorption correction.
wR2(int) was 0.0553 before and 0.0470 after correction.
The Ratio of minimum to maximum transmission is 0.8960.
The \l/2 correction factor is 0.0015.
;
_exptl_crystal_colour 'clear light colourless'
_exptl_crystal_colour_lustre clear
_exptl_crystal_colour_modifier light
_exptl_crystal_colour_primary colourless
_exptl_crystal_density_diffrn 1.273
_exptl_crystal_description block
_exptl_crystal_F_000 744
_exptl_crystal_size_max 0.26
_exptl_crystal_size_mid 0.24
_exptl_crystal_size_min 0.2
_refine_diff_density_max 0.224
_refine_diff_density_min -0.214
_refine_diff_density_rms 0.039
_refine_ls_extinction_method none
_refine_ls_goodness_of_fit_ref 1.021
_refine_ls_hydrogen_treatment constr
_refine_ls_matrix_type full
_refine_ls_number_parameters 246
_refine_ls_number_reflns 3822
_refine_ls_number_restraints 0
_refine_ls_restrained_S_all 1.021
_refine_ls_R_factor_all 0.0568
_refine_ls_R_factor_gt 0.0385
_refine_ls_shift/su_max 0.000
_refine_ls_shift/su_mean 0.000
_refine_ls_structure_factor_coef Fsqd
_refine_ls_weighting_details 'w=1/[\s^2^(Fo^2^)+(0.0405P)^2^+0.6836P] where P=(Fo^2^+2Fc^2^)/3'
_refine_ls_weighting_scheme calc
_refine_ls_wR_factor_gt 0.0906
_refine_ls_wR_factor_ref 0.1002
_reflns_Friedel_coverage 0.000
_reflns_number_gt 2909
_reflns_number_total 3822
_reflns_threshold_expression 'I > 2\s(I)'
_cod_data_source_file d2sc04092a2.cif
_cod_data_source_block mo_hexin_20200604_523_0m
_cod_depositor_comments 'Adding full bibliography for 1567832--1567834.cif.'
_cod_original_cell_volume 1844.6(5)
_cod_database_code 1567834
_shelx_shelxl_version_number 2014/7
_shelx_space_group_comment
;
The symmetry employed for this shelxl refinement is uniquely defined
by the following loop, which should always be used as a source of
symmetry information in preference to the above space-group names.
They are only intended as comments.
;
_shelx_estimated_absorpt_t_max 0.984
_shelx_estimated_absorpt_t_min 0.979
_olex2_refinement_description
;
1. Fixed Uiso
 At 1.2 times of:
  All C(H) groups
 At 1.5 times of:
  All C(H,H,H) groups
2.a Aromatic/amide H refined with riding coordinates:
 C008(H008), C00C(H00C), C00D(H00D), C00E(H00E), C00F(H00F), C00G(H00G),
 C00H(H00H), C00I(H00I), C00K(H00K), C00L(H00L), C00N(H00N), C00O(H00O),
 C00P(H00P)
2.b Idealised Me refined as rotating group:
 C00Q(H00A,H00B,H00J), C00R(H00M,H00Q,H00R)
;
_olex2_submission_original_sample_id HX-523
_olex2_submission_special_instructions 'No special instructions were received'

loop_
_space_group_symop_operation_xyz
'x, y, z'
'-x, y+1/2, -z+1/2'
'-x, -y, -z'
'x, -y-1/2, z-1/2'

loop_
_atom_site_label
_atom_site_type_symbol
_atom_site_fract_x
_atom_site_fract_y
_atom_site_fract_z
_atom_site_U_iso_or_equiv
_atom_site_adp_type
_atom_site_occupancy
_atom_site_site_symmetry_order
_atom_site_calc_flag
_atom_site_refinement_flags_posn
_atom_site_refinement_flags_adp
_atom_site_refinement_flags_occupancy
_atom_site_disorder_assembly
_atom_site_disorder_group
O001 O 0.95852(11) 0.57154(7) 0.66468(8) 0.0337(3) Uani 1 1 d . . . . .
O002 O 0.56803(12) 0.64516(7) 0.39583(8) 0.0327(3) Uani 1 1 d . . . . .
N003 N 0.76726(13) 0.63370(8) 0.53838(9) 0.0253(3) Uani 1 1 d . . . . .
C004 C 0.68820(15) 0.49908(9) 0.45036(11) 0.0229(3) Uani 1 1 d . . . . .
C005 C 0.86433(16) 0.38734(9) 0.56946(10) 0.0244(3) Uani 1 1 d . . . . .
C006 C 0.66166(15) 0.59997(9) 0.45420(11) 0.0245(3) Uani 1 1 d . . . . .
C007 C 0.80238(15) 0.47686(9) 0.53095(10) 0.0237(3) Uani 1 1 d . . . . .
C008 C 0.44826(15) 0.46194(9) 0.32318(11) 0.0254(3) Uani 1 1 d . . . . .
H008 H 0.4031 0.5083 0.3492 0.030 Uiso 1 1 calc R . . . .
C009 C 0.59930(15) 0.44416(9) 0.36547(10) 0.0237(3) Uani 1 1 d . . . . .
C00A C 0.78031(16) 0.72805(9) 0.56713(10) 0.0255(3) Uani 1 1 d . . . . .
C00B C 0.85754(15) 0.56312(10) 0.58867(11) 0.0252(3) Uani 1 1 d . . . . .
C00C C 0.36540(16) 0.41100(10) 0.24267(11) 0.0294(3) Uani 1 1 d . . . . .
H00C H 0.2648 0.4230 0.2155 0.035 Uiso 1 1 calc R . . . .
C00D C 0.66521(16) 0.37501(10) 0.32373(11) 0.0285(3) Uani 1 1 d . . . . .
H00D H 0.7660 0.3631 0.3500 0.034 Uiso 1 1 calc R . . . .
C00E C 0.65785(17) 0.77268(10) 0.58092(11) 0.0294(3) Uani 1 1 d . . . . .
H00E H 0.5701 0.7410 0.5744 0.035 Uiso 1 1 calc R . . . .
C00F C 0.43157(18) 0.34236(10) 0.20252(12) 0.0320(4) Uani 1 1 d . . . . .
H00F H 0.3758 0.3086 0.1483 0.038 Uiso 1 1 calc R . . . .
C00G C 0.91365(17) 0.77301(10) 0.57875(11) 0.0298(3) Uani 1 1 d . . . . .
H00G H 0.9946 0.7421 0.5691 0.036 Uiso 1 1 calc R . . . .
C00H C 1.01396(16) 0.37720(10) 0.62229(11) 0.0288(3) Uani 1 1 d . . . . .
H00H H 1.0768 0.4274 0.6328 0.035 Uiso 1 1 calc R . . . .
C00I C 0.77155(17) 0.31095(10) 0.55689(12) 0.0313(3) Uani 1 1 d . . . . .
H00I H 0.6711 0.3169 0.5234 0.038 Uiso 1 1 calc R . . . .
C00J C 0.92565(19) 0.86474(11) 0.60492(12) 0.0359(4) Uani 1 1 d . . . . .
C00K C 0.58139(17) 0.32425(10) 0.24361(12) 0.0327(4) Uani 1 1 d . . . . .
H00K H 0.6258 0.2778 0.2172 0.039 Uiso 1 1 calc R . . . .
C00L C 0.8010(2) 0.90939(10) 0.61591(12) 0.0377(4) Uani 1 1 d . . . . .
H00L H 0.8079 0.9711 0.6314 0.045 Uiso 1 1 calc R . . . .
C00M C 0.66655(19) 0.86535(11) 0.60461(12) 0.0348(4) Uani 1 1 d . . . . .
C00N C 0.82773(19) 0.22703(11) 0.59371(13) 0.0373(4) Uani 1 1 d . . . . .
H00N H 0.7654 0.1767 0.5842 0.045 Uiso 1 1 calc R . . . .
C00O C 0.9769(2) 0.21764(11) 0.64489(12) 0.0381(4) Uani 1 1 d . . . . .
H00O H 1.0145 0.1610 0.6695 0.046 Uiso 1 1 calc R . . . .
C00P C 1.06951(18) 0.29238(11) 0.65928(11) 0.0357(4) Uani 1 1 d . . . . .
H00P H 1.1694 0.2860 0.6938 0.043 Uiso 1 1 calc R . . . .
C00Q C 0.5336(2) 0.91402(13) 0.61998(16) 0.0526(5) Uani 1 1 d . . . . .
H00A H 0.4524 0.9104 0.5597 0.079 Uiso 1 1 calc GR . . . .
H00B H 0.5581 0.9767 0.6359 0.079 Uiso 1 1 calc GR . . . .
H00J H 0.5056 0.8859 0.6741 0.079 Uiso 1 1 calc GR . . . .
C00R C 1.0721(2) 0.91369(13) 0.62312(16) 0.0536(5) Uani 1 1 d . . . . .
H00M H 1.1256 0.9105 0.6930 0.080 Uiso 1 1 calc GR . . . .
H00Q H 1.0545 0.9763 0.6034 0.080 Uiso 1 1 calc GR . . . .
H00R H 1.1295 0.8854 0.5844 0.080 Uiso 1 1 calc GR . . . .

loop_
_atom_site_aniso_label
_atom_site_aniso_U_11
_atom_site_aniso_U_22
_atom_site_aniso_U_33
_atom_site_aniso_U_23
_atom_site_aniso_U_13
_atom_site_aniso_U_12
O001 0.0324(6) 0.0319(6) 0.0318(6) -0.0050(5) 0.0014(5) 0.0015(5)
O002 0.0355(6) 0.0234(5) 0.0342(6) 0.0014(4) 0.0019(5) 0.0020(4)
N003 0.0271(6) 0.0211(6) 0.0273(6) -0.0023(5) 0.0069(5) -0.0003(5)
C004 0.0226(7) 0.0204(7) 0.0278(7) -0.0004(5) 0.0103(6) -0.0007(5)
C005 0.0279(7) 0.0238(7) 0.0234(7) 0.0014(6) 0.0104(6) 0.0036(6)
C006 0.0252(7) 0.0224(7) 0.0270(7) 0.0002(6) 0.0093(6) -0.0010(6)
C007 0.0232(7) 0.0230(7) 0.0272(7) -0.0007(6) 0.0111(6) -0.0010(6)
C008 0.0273(7) 0.0214(7) 0.0295(8) 0.0009(6) 0.0113(6) 0.0001(6)
C009 0.0269(7) 0.0193(7) 0.0258(7) 0.0010(5) 0.0090(6) -0.0026(6)
C00A 0.0332(8) 0.0204(7) 0.0223(7) -0.0011(5) 0.0068(6) -0.0011(6)
C00B 0.0250(7) 0.0252(7) 0.0265(7) -0.0008(6) 0.0093(6) 0.0005(6)
C00C 0.0255(7) 0.0270(8) 0.0336(8) 0.0013(6) 0.0050(6) -0.0049(6)
C00D 0.0255(7) 0.0268(8) 0.0343(8) -0.0014(6) 0.0102(6) 0.0013(6)
C00E 0.0321(8) 0.0274(8) 0.0282(8) -0.0010(6) 0.0080(6) 0.0000(6)
C00F 0.0378(9) 0.0278(8) 0.0295(8) -0.0046(6) 0.0085(7) -0.0087(6)
C00G 0.0341(8) 0.0294(8) 0.0275(8) -0.0021(6) 0.0115(6) -0.0029(6)
C00H 0.0295(8) 0.0318(8) 0.0258(7) -0.0028(6) 0.0088(6) 0.0030(6)
C00I 0.0298(8) 0.0281(8) 0.0373(9) 0.0025(6) 0.0118(7) 0.0009(6)
C00J 0.0482(10) 0.0299(8) 0.0299(8) -0.0035(6) 0.0118(7) -0.0110(7)
C00K 0.0389(9) 0.0257(8) 0.0369(9) -0.0074(6) 0.0162(7) -0.0017(6)
C00L 0.0580(11) 0.0206(7) 0.0340(8) -0.0043(6) 0.0123(8) -0.0017(7)
C00M 0.0467(10) 0.0280(8) 0.0289(8) -0.0020(6) 0.0098(7) 0.0068(7)
C00N 0.0475(10) 0.0269(8) 0.0431(9) 0.0052(7) 0.0222(8) 0.0008(7)
C00O 0.0536(11) 0.0304(8) 0.0323(9) 0.0087(7) 0.0153(8) 0.0160(8)
C00P 0.0367(9) 0.0413(9) 0.0269(8) 0.0006(7) 0.0054(7) 0.0150(7)
C00Q 0.0598(12) 0.0396(10) 0.0586(12) -0.0097(9) 0.0177(10) 0.0139(9)
C00R 0.0624(12) 0.0410(10) 0.0608(12) -0.0139(9) 0.0234(10) -0.0244(9)

loop_
_atom_type_symbol
_atom_type_description
_atom_type_scat_dispersion_real
_atom_type_scat_dispersion_imag
_atom_type_scat_source
C C 0.0033 0.0016 'International Tables Vol C Tables 4.2.6.8 and 6.1.1.4'
H H 0.0000 0.0000 'International Tables Vol C Tables 4.2.6.8 and 6.1.1.4'
N N 0.0061 0.0033 'International Tables Vol C Tables 4.2.6.8 and 6.1.1.4'
O O 0.0106 0.0060 'International Tables Vol C Tables 4.2.6.8 and 6.1.1.4'

loop_
_geom_angle_atom_site_label_1
_geom_angle_atom_site_label_2
_geom_angle_atom_site_label_3
_geom_angle
_geom_angle_site_symmetry_1
_geom_angle_site_symmetry_3
_geom_angle_publ_flag
C006 N003 C00A 124.11(12) . . ?
C006 N003 C00B 110.03(11) . . ?
C00B N003 C00A 125.86(12) . . ?
C007 C004 C006 107.97(12) . . ?
C007 C004 C009 131.68(13) . . ?
C009 C004 C006 120.30(12) . . ?
C00H C005 C007 121.31(13) . . ?
C00H C005 C00I 118.56(13) . . ?
C00I C005 C007 120.08(13) . . ?
O002 C006 N003 125.14(13) . . ?
O002 C006 C004 127.72(13) . . ?
N003 C006 C004 107.14(12) . . ?
C004 C007 C005 130.82(13) . . ?
C004 C007 C00B 107.98(12) . . ?
C005 C007 C00B 121.00(12) . . ?
C00C C008 C009 120.47(14) . . ?
C008 C009 C004 120.57(13) . . ?
C008 C009 C00D 118.61(13) . . ?
C00D C009 C004 120.79(13) . . ?
C00E C00A N003 119.11(13) . . ?
C00G C00A N003 119.58(13) . . ?
C00G C00A C00E 121.30(13) . . ?
O001 C00B N003 125.16(13) . . ?
O001 C00B C007 127.98(13) . . ?
N003 C00B C007 106.86(11) . . ?
C00F C00C C008 120.38(14) . . ?
C00K C00D C009 120.48(14) . . ?
C00A C00E C00M 119.91(14) . . ?
C00C C00F C00K 119.69(14) . . ?
C00A C00G C00J 119.63(15) . . ?
C00P C00H C005 120.34(14) . . ?
C00N C00I C005 120.67(15) . . ?
C00G C00J C00R 120.40(16) . . ?
C00L C00J C00G 118.55(15) . . ?
C00L C00J C00R 121.03(15) . . ?
C00D C00K C00F 120.35(14) . . ?
C00M C00L C00J 122.54(14) . . ?
C00E C00M C00Q 120.02(16) . . ?
C00L C00M C00E 118.03(15) . . ?
C00L C00M C00Q 121.94(15) . . ?
C00I C00N C00O 120.19(15) . . ?
C00P C00O C00N 119.96(14) . . ?
C00O C00P C00H 120.27(15) . . ?

loop_
_geom_bond_atom_site_label_1
_geom_bond_atom_site_label_2
_geom_bond_distance
_geom_bond_site_symmetry_2
_geom_bond_publ_flag
O001 C00B 1.2085(17) . ?
O002 C006 1.2108(17) . ?
N003 C006 1.3919(18) . ?
N003 C00A 1.4381(17) . ?
N003 C00B 1.3948(18) . ?
C004 C006 1.5064(19) . ?
C004 C007 1.3517(19) . ?
C004 C009 1.4763(19) . ?
C005 C007 1.4755(19) . ?
C005 C00H 1.397(2) . ?
C005 C00I 1.402(2) . ?
C007 C00B 1.5104(19) . ?
C008 C009 1.3982(19) . ?
C008 C00C 1.387(2) . ?
C009 C00D 1.401(2) . ?
C00A C00E 1.387(2) . ?
C00A C00G 1.386(2) . ?
C00C C00F 1.385(2) . ?
C00D C00K 1.384(2) . ?
C00E C00M 1.398(2) . ?
C00F C00K 1.387(2) . ?
C00G C00J 1.392(2) . ?
C00H C00P 1.392(2) . ?
C00I C00N 1.381(2) . ?
C00J C00L 1.391(2) . ?
C00J C00R 1.511(2) . ?
C00L C00M 1.390(2) . ?
C00M C00Q 1.510(2) . ?
C00N C00O 1.386(2) . ?
C00O C00P 1.381(2) . ?
